data_7005618
loop_
_publ_author_name
'Diaz, Pilar'
'Tovilla, Jorge A.'
'Ballester, Pablo'
'Benet-Buchholz, Jordi'
'Vilar, Ram\'on'

_publ_section_title
;
 Synthesis, structural characterization and anion binding studies of
 palladium macrocycles with hydrogen-bonding ligands.
;
_journal_issue 32
_journal_name_full 'Dalton transactions (Cambridge, England : 2003)'
_journal_page_first 3516
_journal_page_last 3525
_journal_paper_doi 10.1039/b703660d
_journal_year 2007
_chemical_formula_sum 'C13 H16 N4 O2'
_chemical_formula_weight 260.30
_chemical_name_systematic
;

?

;
_space_group_IT_number 18
_symmetry_cell_setting orthorhombic
_symmetry_space_group_name_Hall 'P 2 2ab'
_symmetry_space_group_name_H-M 'P 21 21 2'
_atom_sites_solution_hydrogens geom
_atom_sites_solution_primary direct
_atom_sites_solution_secondary difmap
_audit_creation_method SHELXL-97
_cell_angle_alpha 90.00
_cell_angle_beta 90.00
_cell_angle_gamma 90.00
_cell_formula_units_Z 2
_cell_length_a 10.5821(18)
_cell_length_b 13.149(3)
_cell_length_c 4.5942(8)
_cell_measurement_reflns_used 6863
_cell_measurement_temperature 100(2)
_cell_measurement_theta_max 37.12
_cell_measurement_theta_min 3.10
_cell_volume 639.3(2)
_computing_cell_refinement 'Bruker-Nonius Apex v1.0-22 2002'
_computing_data_collection 'Bruker-Nonius Apex v1.0-22 2002'
_computing_data_reduction 'SAINT+ Version 7.06A Bruker-Nonius, 2004'
_computing_molecular_graphics 'Shelxtl Version 6.12 (Sheldrick, 2001)'
_computing_publication_material 'Shelxtl Version 6.12 (Sheldrick, 2001)'
_computing_structure_refinement 'Shelxtl Version 6.12 (Sheldrick, 2001)'
_computing_structure_solution 'Shelxtl Version 6.12 (Sheldrick, 2001)'
_diffrn_ambient_temperature 100(2)
_diffrn_detector_area_resol_mean 512
_diffrn_detector_type '4K CCD area detector APEX II'
_diffrn_measured_fraction_theta_full 0.985
_diffrn_measured_fraction_theta_max 0.985
_diffrn_measurement_device_type 'Kappa 4-axis goniometer bruker-nonius'
_diffrn_measurement_method
;
Fullsphere data collection, phi and omega scans
;
_diffrn_measurement_specimen_support 'magnetic support whith 10 micron nylon fiber cryoloop'
_diffrn_radiation_monochromator 'Multilayer Montel 200 mirrors'
_diffrn_radiation_type MoK\a
_diffrn_radiation_wavelength 0.71073
_diffrn_reflns_av_R_equivalents 0.0339
_diffrn_reflns_av_sigmaI/netI 0.0292
_diffrn_reflns_limit_h_max 17
_diffrn_reflns_limit_h_min -15
_diffrn_reflns_limit_k_max 22
_diffrn_reflns_limit_k_min -22
_diffrn_reflns_limit_l_max 7
_diffrn_reflns_limit_l_min -6
_diffrn_reflns_number 11047
_diffrn_reflns_theta_full 37.24
_diffrn_reflns_theta_max 37.24
_diffrn_reflns_theta_min 3.65
_diffrn_source 'rotating anode X-ray tube'
_diffrn_source_current 90
_diffrn_source_power 50
_diffrn_source_size '3 mm x 0.3 mm fine focus'
_diffrn_source_type 'Bruker-Nonius FR 591'
_exptl_absorpt_coefficient_mu 0.095
_exptl_absorpt_correction_T_max 1.000000
_exptl_absorpt_correction_T_min 0.792707
_exptl_absorpt_correction_type empirical
_exptl_absorpt_process_details
;
SADABS Version 2.1 2003 Bruker-Nonius
Blessing, Acta Cryst. (1995) A51 33-38
;
_exptl_crystal_colour colorless
_exptl_crystal_density_diffrn 1.352
_exptl_crystal_density_method 'not measured'
_exptl_crystal_description block
_exptl_crystal_F_000 276
_exptl_crystal_size_max 0.20
_exptl_crystal_size_mid 0.10
_exptl_crystal_size_min 0.10
_refine_diff_density_max 0.419
_refine_diff_density_min -0.894
_refine_diff_density_rms 0.088
_refine_ls_abs_structure_details 'Flack H D (1983), Acta Cryst. A39, 876-881'
_refine_ls_abs_structure_Flack 0(2)
_refine_ls_extinction_method none
_refine_ls_goodness_of_fit_ref 1.157
_refine_ls_hydrogen_treatment noref
_refine_ls_matrix_type full
_refine_ls_number_parameters 88
_refine_ls_number_reflns 3252
_refine_ls_number_restraints 0
_refine_ls_restrained_S_all 1.157
_refine_ls_R_factor_all 0.0770
_refine_ls_R_factor_gt 0.0712
_refine_ls_shift/su_max 0.000
_refine_ls_shift/su_mean 0.000
_refine_ls_structure_factor_coef Fsqd
_refine_ls_weighting_details 'calc w=1/[\s^2^(Fo^2^)+(0.0898P)^2^+0.4018P] where P=(Fo^2^+2Fc^2^)/3'
_refine_ls_weighting_scheme calc
_refine_ls_wR_factor_gt 0.2021
_refine_ls_wR_factor_ref 0.2063
_reflns_number_gt 2989
_reflns_number_total 3252
_reflns_threshold_expression >2sigma(I)
_cod_data_source_file b703660d.txt
_cod_data_source_block L1bjtc307p21212
_cod_depositor_comments
;
The following automatic conversions were performed:
'_symmetry_cell_setting' value 'Orthorhombic' changed to 'orthorhombic'
according to '/home/saulius/struct/CIF-dictionaries/cif_core.dic'
dictionary named 'cif_core.dic' version 2.4.1 from 2010-06-29.

Automatic conversion script
Id: cif_fix_enum 1527 2010-12-29 10:47:43Z saulius 
;
_cod_original_sg_symbol_H-M P2(1)2(1)2
_cod_database_code 7005618

loop_
_symmetry_equiv_pos_as_xyz
'x, y, z'
'-x, -y, z'
'-x+1/2, y+1/2, -z'
'x+1/2, -y+1/2, -z'

loop_
_atom_site_label
_atom_site_type_symbol
_atom_site_fract_x
_atom_site_fract_y
_atom_site_fract_z
_atom_site_U_iso_or_equiv
_atom_site_adp_type
_atom_site_occupancy
_atom_site_symmetry_multiplicity
_atom_site_calc_flag
_atom_site_refinement_flags
_atom_site_disorder_assembly
_atom_site_disorder_group
O1 O 0.0000 0.5000 0.1967(3) 0.0211(3) Uani 1 2 d S . .
C1 C 0.0000 0.5000 0.4695(4) 0.0166(3) Uani 1 2 d S . .
N1 N 0.10070(13) 0.53473(13) 0.6263(3) 0.0225(3) Uani 1 1 d . . .
H1A H 0.0975 0.5342 0.8177 0.027 Uiso 1 1 calc R . .
C2 C 0.21325(14) 0.57254(14) 0.4803(3) 0.0206(3) Uani 1 1 d . . .
H2A H 0.2356 0.5257 0.3255 0.025 Uiso 1 1 d R . .
H2B H 0.2824 0.5732 0.6188 0.025 Uiso 1 1 d R . .
N2 N 0.1761(2) 0.87487(16) 0.1121(5) 0.0372(4) Uani 1 1 d . . .
C3 C 0.19911(13) 0.67833(13) 0.3525(3) 0.0193(3) Uani 1 1 d . . .
C4 C 0.28963(15) 0.71628(12) 0.1593(4) 0.0212(3) Uani 1 1 d . . .
H4 H 0.3606 0.6761 0.1063 0.025 Uiso 1 1 calc R . .
C5 C 0.2743(2) 0.81413(16) 0.0449(5) 0.0298(4) Uani 1 1 d . . .
H5 H 0.3363 0.8390 -0.0867 0.036 Uiso 1 1 calc R . .
C6 C 0.0915(2) 0.83848(19) 0.3032(6) 0.0396(5) Uani 1 1 d . . .
H6 H 0.0233 0.8813 0.3583 0.048 Uiso 1 1 calc R . .
C7 C 0.09757(18) 0.74207(17) 0.4251(5) 0.0317(4) Uani 1 1 d . . .
H7 H 0.0339 0.7195 0.5559 0.038 Uiso 1 1 calc R . .
O1W O 0.0000 1.0000 -0.2136(8) 0.0566(8) Uani 1 2 d S . .
H1W H 0.0582 0.9624 -0.1105 0.085 Uiso 1 1 d R . .

loop_
_atom_site_aniso_label
_atom_site_aniso_U_11
_atom_site_aniso_U_22
_atom_site_aniso_U_33
_atom_site_aniso_U_23
_atom_site_aniso_U_13
_atom_site_aniso_U_12
O1 0.0237(7) 0.0332(9) 0.0063(5) 0.000 0.000 -0.0041(6)
C1 0.0168(7) 0.0255(9) 0.0076(6) 0.000 0.000 -0.0037(6)
N1 0.0195(5) 0.0401(8) 0.0079(4) -0.0002(4) 0.0000(4) -0.0101(5)
C2 0.0170(5) 0.0284(7) 0.0164(5) 0.0003(5) 0.0009(4) -0.0038(5)
N2 0.0405(9) 0.0305(8) 0.0406(10) -0.0100(7) -0.0177(8) 0.0075(7)
C3 0.0154(5) 0.0270(7) 0.0153(5) -0.0054(5) -0.0004(4) -0.0009(4)
C4 0.0207(5) 0.0232(6) 0.0198(6) -0.0012(5) 0.0008(5) -0.0002(5)
C5 0.0344(9) 0.0274(8) 0.0278(8) 0.0005(7) -0.0017(7) 0.0005(7)
C6 0.0273(8) 0.0392(11) 0.0524(13) -0.0215(10) -0.0094(9) 0.0109(8)
C7 0.0197(6) 0.0401(10) 0.0353(9) -0.0136(8) 0.0028(6) 0.0020(6)
O1W 0.0554(17) 0.0591(19) 0.0552(18) 0.000 0.000 0.0188(15)

loop_
_atom_type_symbol
_atom_type_description
_atom_type_scat_dispersion_real
_atom_type_scat_dispersion_imag
_atom_type_scat_source
C C 0.0033 0.0016 'International Tables Vol C Tables 4.2.6.8 and 6.1.1.4'
H H 0.0000 0.0000 'International Tables Vol C Tables 4.2.6.8 and 6.1.1.4'
N N 0.0061 0.0033 'International Tables Vol C Tables 4.2.6.8 and 6.1.1.4'
O O 0.0106 0.0060 'International Tables Vol C Tables 4.2.6.8 and 6.1.1.4'

loop_
_geom_angle_atom_site_label_1
_geom_angle_atom_site_label_2
_geom_angle_atom_site_label_3
_geom_angle
_geom_angle_site_symmetry_1
_geom_angle_site_symmetry_3
_geom_angle_publ_flag
O1 C1 N1 121.85(8) . . ?
O1 C1 N1 121.85(8) . 2_565 ?
N1 C1 N1 116.29(15) . 2_565 ?
C1 N1 C2 120.68(12) . . ?
N1 C2 C3 114.28(14) . . ?
C6 N2 C5 117.0(2) . . ?
C4 C3 C7 117.55(16) . . ?
C4 C3 C2 120.35(13) . . ?
C7 C3 C2 122.09(15) . . ?
C3 C4 C5 119.16(16) . . ?
N2 C5 C4 123.3(2) . . ?
N2 C6 C7 123.97(18) . . ?
C6 C7 C3 119.05(19) . . ?

loop_
_geom_bond_atom_site_label_1
_geom_bond_atom_site_label_2
_geom_bond_distance
_geom_bond_site_symmetry_2
_geom_bond_publ_flag
O1 C1 1.253(2) . ?
C1 N1 1.3649(16) . ?
C1 N1 1.3650(15) 2_565 ?
N1 C2 1.455(2) . ?
C2 C3 1.517(2) . ?
N2 C6 1.342(4) . ?
N2 C5 1.347(3) . ?
C3 C4 1.398(2) . ?
C3 C7 1.403(2) . ?
C4 C5 1.399(3) . ?
C6 C7 1.387(4) . ?

loop_
_geom_torsion_atom_site_label_1
_geom_torsion_atom_site_label_2
_geom_torsion_atom_site_label_3
_geom_torsion_atom_site_label_4
_geom_torsion
_geom_torsion_site_symmetry_1
_geom_torsion_site_symmetry_2
_geom_torsion_site_symmetry_3
_geom_torsion_site_symmetry_4
_geom_torsion_publ_flag
O1 C1 N1 C2 -0.55(19) . . . . ?
N1 C1 N1 C2 179.45(19) 2_565 . . . ?
C1 N1 C2 C3 76.40(18) . . . . ?
N1 C2 C3 C4 -167.55(13) . . . . ?
N1 C2 C3 C7 13.5(2) . . . . ?
C7 C3 C4 C5 -1.0(2) . . . . ?
C2 C3 C4 C5 -179.93(16) . . . . ?
C6 N2 C5 C4 1.3(3) . . . . ?
C3 C4 C5 N2 0.2(3) . . . . ?
C5 N2 C6 C7 -2.2(3) . . . . ?
N2 C6 C7 C3 1.5(3) . . . . ?
C4 C3 C7 C6 0.1(3) . . . . ?
C2 C3 C7 C6 179.10(17) . . . . ?
